data_2236062
loop_
_publ_author_name
'Imhof, Wolfgang'
'Wunderle, Joachim'

_publ_section_title
;
 (1<i>E</i>,2<i>E</i>)-1,2-Bis(2,3-dihydro-1<i>H</i>-inden-1-ylidene)hydrazine
;
_journal_coeditor_code BG2471
_journal_issue 9
_journal_name_full 'Acta Crystallographica Section E'
_journal_page_first o2741
_journal_paper_doi 10.1107/S160053681203560X
_journal_volume 68
_journal_year 2012
_chemical_formula_iupac 'C18 H16 N2'
_chemical_formula_moiety 'C18 H16 N2'
_chemical_formula_sum 'C18 H16 N2'
_chemical_formula_weight 260.33
_chemical_name_systematic
;
(1<i>E</i>,2<i>E</i>)-1,2-Bis(2,3-dihydro-1<i>H</i>-inden-1-ylidene)hydrazine
;
_space_group_IT_number 2
_symmetry_cell_setting triclinic
_symmetry_space_group_name_Hall '-P 1'
_symmetry_space_group_name_H-M 'P -1'
_atom_sites_solution_hydrogens geom
_atom_sites_solution_primary direct
_atom_sites_solution_secondary difmap
_audit_creation_method SHELXL-97
_cell_angle_alpha 109.59(3)
_cell_angle_beta 99.93(3)
_cell_angle_gamma 100.47(3)
_cell_formula_units_Z 2
_cell_length_a 5.1161(10)
_cell_length_b 11.877(2)
_cell_length_c 12.245(2)
_cell_measurement_reflns_used 4726
_cell_measurement_temperature 183(2)
_cell_measurement_theta_max 27.48
_cell_measurement_theta_min 1.82
_cell_volume 667.1(3)
_computing_cell_refinement 'DENZO (Otwinowski & Minor, 1997)'
_computing_data_collection 'COLLECT (Nonius, 1998)'
_computing_data_reduction 'DENZO (Otwinowski & Minor, 1997)'
_computing_molecular_graphics 'XP in SHELXTL  (Sheldrick, 2008)'
_computing_publication_material 'publCIF (Westrip, 2010)'
_computing_structure_refinement 'SHELXL97 (Sheldrick, 2008)'
_computing_structure_solution 'SHELXS97 (Sheldrick, 2008)'
_diffrn_ambient_temperature 183(2)
_diffrn_measured_fraction_theta_full 1.000
_diffrn_measured_fraction_theta_max 0.978
_diffrn_measurement_device_type 'Nonius KappaCCD'
_diffrn_measurement_method 'phi-scan, omega-scan'
_diffrn_radiation_monochromator graphite
_diffrn_radiation_source 'fine-focus sealed tube'
_diffrn_radiation_type MoK\a
_diffrn_radiation_wavelength 0.71073
_diffrn_reflns_av_R_equivalents 0.0365
_diffrn_reflns_av_sigmaI/netI 0.0774
_diffrn_reflns_limit_h_max 6
_diffrn_reflns_limit_h_min -6
_diffrn_reflns_limit_k_max 15
_diffrn_reflns_limit_k_min -14
_diffrn_reflns_limit_l_max 15
_diffrn_reflns_limit_l_min -15
_diffrn_reflns_number 4726
_diffrn_reflns_theta_full 25.00
_diffrn_reflns_theta_max 27.48
_diffrn_reflns_theta_min 1.82
_exptl_absorpt_coefficient_mu 0.077
_exptl_absorpt_correction_type none
_exptl_crystal_colour yellow
_exptl_crystal_density_diffrn 1.296
_exptl_crystal_density_method 'not measured'
_exptl_crystal_description quader
_exptl_crystal_F_000 276
_exptl_crystal_size_max 0.6
_exptl_crystal_size_mid 0.1
_exptl_crystal_size_min 0.1
_refine_diff_density_max 0.191
_refine_diff_density_min -0.195
_refine_ls_extinction_method none
_refine_ls_goodness_of_fit_ref 1.022
_refine_ls_hydrogen_treatment constr
_refine_ls_matrix_type full
_refine_ls_number_parameters 181
_refine_ls_number_reflns 2999
_refine_ls_number_restraints 0
_refine_ls_restrained_S_all 1.022
_refine_ls_R_factor_all 0.0910
_refine_ls_R_factor_gt 0.0475
_refine_ls_shift/su_max 0.000
_refine_ls_shift/su_mean 0.000
_refine_ls_structure_factor_coef Fsqd
_refine_ls_weighting_details 'calc w=1/[\s^2^(Fo^2^)+(0.0500P)^2^] where P=(Fo^2^+2Fc^2^)/3'
_refine_ls_weighting_scheme calc
_refine_ls_wR_factor_gt 0.0979
_refine_ls_wR_factor_ref 0.1137
_reflns_number_gt 1901
_reflns_number_total 2999
_reflns_threshold_expression I>2\s(I)
_cod_data_source_file bg2471.cif
_cod_data_source_block I
_cod_original_cell_volume 667.1(2)
_cod_database_code 2236062
_cod_database_fobs_code 2236062

loop_
_symmetry_equiv_pos_as_xyz
'x, y, z'
'-x, -y, -z'

loop_
_atom_site_type_symbol
_atom_site_label
_atom_site_fract_x
_atom_site_fract_y
_atom_site_fract_z
_atom_site_U_iso_or_equiv
_atom_site_adp_type
_atom_site_calc_flag
_atom_site_refinement_flags
_atom_site_occupancy
_atom_site_symmetry_multiplicity
N N1 0.0535(2) 0.51077(11) 0.95393(11) 0.0280(3) Uani d . 1 1
C C1 0.3116(3) 0.50842(14) 0.74721(14) 0.0304(4) Uani d . 1 1
H H1 0.2287 0.5754 0.7683 0.036 Uiso calc R 1 1
C C2 0.4487(3) 0.49064(14) 0.65753(14) 0.0338(4) Uani d . 1 1
H H2 0.4614 0.5461 0.6168 0.041 Uiso calc R 1 1
N N2 0.0565(3) -0.00657(12) 0.45007(11) 0.0319(3) Uani d . 1 1
C C3 0.5684(3) 0.39184(14) 0.62645(14) 0.0326(4) Uani d . 1 1
H H3 0.6627 0.3807 0.5648 0.039 Uiso calc R 1 1
C C4 0.5518(3) 0.30961(14) 0.68430(14) 0.0309(4) Uani d . 1 1
H H4 0.6330 0.2421 0.6624 0.037 Uiso calc R 1 1
C C5 0.4150(3) 0.32704(13) 0.77458(13) 0.0243(4) Uani d . 1 1
C C6 0.2971(3) 0.42640(13) 0.80617(13) 0.0238(3) Uani d . 1 1
C C7 0.1704(3) 0.42645(13) 0.90464(13) 0.0237(3) Uani d . 1 1
C C8 0.2091(3) 0.31658(13) 0.93521(14) 0.0276(4) Uani d . 1 1
H H8B 0.0291 0.2597 0.9222 0.033 Uiso calc R 1 1
H H8A 0.3110 0.3439 1.0199 0.033 Uiso calc R 1 1
C C9 0.3745(3) 0.25193(13) 0.85068(14) 0.0291(4) Uani d . 1 1
H H9B 0.5534 0.2519 0.8969 0.035 Uiso calc R 1 1
H H9A 0.2712 0.1654 0.8005 0.035 Uiso calc R 1 1
C C10 0.1242(3) 0.20212(14) 0.17948(13) 0.0314(4) Uani d . 1 1
H H10 0.0774 0.2678 0.1594 0.038 Uiso calc R 1 1
C C11 0.2587(3) 0.12604(15) 0.11147(15) 0.0365(4) Uani d . 1 1
H H11 0.3040 0.1397 0.0441 0.044 Uiso calc R 1 1
C C12 0.3292(3) 0.02931(15) 0.13998(14) 0.0356(4) Uani d . 1 1
H H12 0.4231 -0.0217 0.0924 0.043 Uiso calc R 1 1
C C13 0.2633(3) 0.00749(14) 0.23669(14) 0.0302(4) Uani d . 1 1
H H13 0.3104 -0.0583 0.2565 0.036 Uiso calc R 1 1
C C14 0.1258(3) 0.08405(13) 0.30495(13) 0.0250(3) Uani d . 1 1
C C15 0.0581(3) 0.18161(13) 0.27746(13) 0.0259(4) Uani d . 1 1
C C16 -0.0860(3) 0.25116(13) 0.36545(14) 0.0302(4) Uani d . 1 1
H H16B -0.2718 0.2490 0.3237 0.036 Uiso calc R 1 1
H H16A 0.0203 0.3385 0.4089 0.036 Uiso calc R 1 1
C C17 -0.1032(3) 0.18309(14) 0.45227(14) 0.0289(4) Uani d . 1 1
H H17B -0.0041 0.2396 0.5352 0.035 Uiso calc R 1 1
H H17A -0.2971 0.1508 0.4506 0.035 Uiso calc R 1 1
C C18 0.0289(3) 0.07840(13) 0.40943(13) 0.0250(3) Uani d . 1 1

loop_
_atom_site_aniso_label
_atom_site_aniso_U_11
_atom_site_aniso_U_22
_atom_site_aniso_U_33
_atom_site_aniso_U_12
_atom_site_aniso_U_13
_atom_site_aniso_U_23
N1 0.0332(7) 0.0306(7) 0.0251(7) 0.0124(6) 0.0151(6) 0.0108(6)
C1 0.0360(9) 0.0302(9) 0.0310(9) 0.0135(7) 0.0142(7) 0.0136(7)
C2 0.0429(10) 0.0356(9) 0.0322(9) 0.0135(8) 0.0172(8) 0.0190(8)
N2 0.0459(8) 0.0310(7) 0.0301(8) 0.0157(6) 0.0198(6) 0.0174(6)
C3 0.0365(9) 0.0392(9) 0.0297(9) 0.0143(7) 0.0183(8) 0.0150(8)
C4 0.0328(9) 0.0349(9) 0.0317(9) 0.0171(7) 0.0162(7) 0.0126(8)
C5 0.0221(7) 0.0268(8) 0.0242(8) 0.0068(6) 0.0072(7) 0.0091(7)
C6 0.0251(8) 0.0236(7) 0.0223(8) 0.0061(6) 0.0079(6) 0.0073(6)
C7 0.0223(7) 0.0238(8) 0.0233(8) 0.0059(6) 0.0063(6) 0.0066(6)
C8 0.0298(8) 0.0270(8) 0.0289(9) 0.0080(7) 0.0120(7) 0.0115(7)
C9 0.0311(8) 0.0280(8) 0.0325(9) 0.0116(7) 0.0123(7) 0.0125(7)
C10 0.0423(9) 0.0325(9) 0.0300(9) 0.0151(7) 0.0142(8) 0.0195(8)
C11 0.0509(10) 0.0400(9) 0.0322(9) 0.0170(8) 0.0226(8) 0.0219(8)
C12 0.0476(10) 0.0350(9) 0.0333(10) 0.0187(8) 0.0227(8) 0.0141(8)
C13 0.0377(9) 0.0265(8) 0.0310(9) 0.0112(7) 0.0137(7) 0.0126(7)
C14 0.0261(8) 0.0256(8) 0.0229(8) 0.0052(6) 0.0064(6) 0.0092(7)
C15 0.0284(8) 0.0268(8) 0.0243(8) 0.0078(6) 0.0084(7) 0.0106(7)
C16 0.0368(9) 0.0296(8) 0.0318(9) 0.0154(7) 0.0131(7) 0.0152(7)
C17 0.0321(8) 0.0325(8) 0.0271(8) 0.0126(7) 0.0110(7) 0.0136(7)
C18 0.0267(8) 0.0248(8) 0.0242(8) 0.0070(6) 0.0070(7) 0.0096(7)

loop_
_atom_type_symbol
_atom_type_description
_atom_type_scat_dispersion_real
_atom_type_scat_dispersion_imag
_atom_type_scat_source
C C 0.0033 0.0016 'International Tables Vol C Tables 4.2.6.8 and 6.1.1.4'
H H 0.0000 0.0000 'International Tables Vol C Tables 4.2.6.8 and 6.1.1.4'
N N 0.0061 0.0033 'International Tables Vol C Tables 4.2.6.8 and 6.1.1.4'

loop_
_geom_angle_atom_site_label_1
_geom_angle_atom_site_label_2
_geom_angle_atom_site_label_3
_geom_angle_site_symmetry_3
_geom_angle
C7 N1 N1 2_567 111.59(15)
C2 C1 C6 . 118.82(14)
C2 C1 H1 . 120.6
C6 C1 H1 . 120.6
C1 C2 C3 . 120.35(15)
C1 C2 H2 . 119.8
C3 C2 H2 . 119.8
C18 N2 N2 2_556 111.52(15)
C4 C3 C2 . 120.84(14)
C4 C3 H3 . 119.6
C2 C3 H3 . 119.6
C5 C4 C3 . 119.13(14)
C5 C4 H4 . 120.4
C3 C4 H4 . 120.4
C4 C5 C6 . 119.98(14)
C4 C5 C9 . 128.68(13)
C6 C5 C9 . 111.34(12)
C1 C6 C5 . 120.89(14)
C1 C6 C7 . 129.37(14)
C5 C6 C7 . 109.75(13)
N1 C7 C6 . 122.75(14)
N1 C7 C8 . 128.85(14)
C6 C7 C8 . 108.39(12)
C7 C8 C9 . 105.79(12)
C7 C8 H8B . 110.6
C9 C8 H8B . 110.6
C7 C8 H8A . 110.6
C9 C8 H8A . 110.6
H8B C8 H8A . 108.7
C5 C9 C8 . 104.71(12)
C5 C9 H9B . 110.8
C8 C9 H9B . 110.8
C5 C9 H9A . 110.8
C8 C9 H9A . 110.8
H9B C9 H9A . 108.9
C11 C10 C15 . 119.20(14)
C11 C10 H10 . 120.4
C15 C10 H10 . 120.4
C10 C11 C12 . 121.08(15)
C10 C11 H11 . 119.5
C12 C11 H11 . 119.5
C13 C12 C11 . 120.29(15)
C13 C12 H12 . 119.9
C11 C12 H12 . 119.9
C12 C13 C14 . 118.55(15)
C12 C13 H13 . 120.7
C14 C13 H13 . 120.7
C13 C14 C15 . 121.22(14)
C13 C14 C18 . 128.93(15)
C15 C14 C18 . 109.84(13)
C10 C15 C14 . 119.64(14)
C10 C15 C16 . 129.42(14)
C14 C15 C16 . 110.94(13)
C15 C16 C17 . 104.84(12)
C15 C16 H16B . 110.8
C17 C16 H16B . 110.8
C15 C16 H16A . 110.8
C17 C16 H16A . 110.8
H16B C16 H16A . 108.9
C18 C17 C16 . 105.91(12)
C18 C17 H17B . 110.6
C16 C17 H17B . 110.6
C18 C17 H17A . 110.6
C16 C17 H17A . 110.6
H17B C17 H17A . 108.7
N2 C18 C14 . 122.08(14)
N2 C18 C17 . 129.46(14)
C14 C18 C17 . 108.45(13)

loop_
_geom_bond_atom_site_label_1
_geom_bond_atom_site_label_2
_geom_bond_site_symmetry_2
_geom_bond_distance
N1 C7 . 1.2895(18)
N1 N1 2_567 1.412(2)
C1 C2 . 1.381(2)
C1 C6 . 1.393(2)
C1 H1 . 0.9500
C2 C3 . 1.393(2)
C2 H2 . 0.9500
N2 C18 . 1.2847(19)
N2 N2 2_556 1.415(2)
C3 C4 . 1.385(2)
C3 H3 . 0.9500
C4 C5 . 1.386(2)
C4 H4 . 0.9500
C5 C6 . 1.393(2)
C5 C9 . 1.505(2)
C6 C7 . 1.464(2)
C7 C8 . 1.509(2)
C8 C9 . 1.544(2)
C8 H8B . 0.9900
C8 H8A . 0.9900
C9 H9B . 0.9900
C9 H9A . 0.9900
C10 C11 . 1.379(2)
C10 C15 . 1.385(2)
C10 H10 . 0.9500
C11 C12 . 1.396(2)
C11 H11 . 0.9500
C12 C13 . 1.377(2)
C12 H12 . 0.9500
C13 C14 . 1.395(2)
C13 H13 . 0.9500
C14 C15 . 1.394(2)
C14 C18 . 1.467(2)
C15 C16 . 1.512(2)
C16 C17 . 1.541(2)
C16 H16B . 0.9900
C16 H16A . 0.9900
C17 C18 . 1.506(2)
C17 H17B . 0.9900
C17 H17A . 0.9900

loop_
_geom_hbond_atom_site_label_D
_geom_hbond_atom_site_label_H
_geom_hbond_atom_site_label_A
_geom_hbond_site_symmetry_A
_geom_hbond_distance_DH
_geom_hbond_distance_HA
_geom_hbond_distance_DA
_geom_hbond_angle_DHA
C17 H17B Cg1 . 0.99 2.76 3.687(3) 156.5
C16 H16B Cg2 1_455 0.99 2.79 3.649(2) 145.9
